data_2203755
loop_
_publ_author_name
'Garc\'ia-Couceiro, Urko'
'Castillo, Oscar'
'Luque, Antonio'
'Beobide, Garikoitz'
'Rom\'an, Pascual'

_publ_section_title
<i>trans</i>-Bis[4-amino-3,5-bis(2-pyridyl)-4<i>H</i>-1,2,4-triazole-\k^2^<i>N</i>^1^,<i>N</i>^5^]bis(nitrato-\k<i>O</i>)copper(II)
_journal_issue 6
_journal_name_full 'Acta Crystallographica Section E'
_journal_page_first m720
_journal_page_last m722
_journal_paper_doi 10.1107/S1600536804010220
_journal_volume 60
_journal_year 2004
_chemical_formula_iupac '[Cu (N O3)2 (C12 H10 N6)2]'
_chemical_formula_moiety 'C24 H20 Cu N14 O6'
_chemical_formula_sum 'C24 H20 Cu N14 O6'
_chemical_formula_weight 664.09
_chemical_name_systematic
;
trans-bis[4-amino-3,5-bis(2-pyridyl)-4H-1,2,4-triazole-
\k^2^N^1^,N^5^]bis(nitrato-\kO)copper(II)
;
_space_group_IT_number 2
_symmetry_cell_setting triclinic
_symmetry_space_group_name_Hall '-P 1'
_symmetry_space_group_name_H-M 'P -1'
_atom_sites_solution_hydrogens 'difmap (N-H) and geom (C-H)'
_atom_sites_solution_primary direct
_atom_sites_solution_secondary difmap
_audit_creation_method 'WinGX routine CIF_UPDATE'
_cell_angle_alpha 99.360(10)
_cell_angle_beta 94.86(2)
_cell_angle_gamma 106.27(2)
_cell_formula_units_Z 1
_cell_length_a 6.9400(10)
_cell_length_b 9.319(2)
_cell_length_c 10.765(2)
_cell_measurement_reflns_used 6086
_cell_measurement_temperature 293(2)
_cell_measurement_theta_max 29.99
_cell_measurement_theta_min 3.26
_cell_volume 653.2(2)
_computing_cell_refinement 'CrysAlis CCD'
_computing_data_collection 'CrysAlis CCD (Oxford Diffraction, 2003)'
_computing_data_reduction 'CrysAlis RED (Oxford Diffraction, 2003)'
_computing_molecular_graphics 'ORTEP-3 (Farrugia, 1997)'
_computing_publication_material 'WinGX (Farrugia, 1999)'
_computing_structure_refinement 'SHELXL97 (Sheldrick, 1997)'
_computing_structure_solution 'SHELXS97 (Sheldrick, 1997)'
_diffrn_measured_fraction_theta_full 0.984
_diffrn_measured_fraction_theta_max 0.984
_diffrn_measurement_device_type Xcalibur
_diffrn_measurement_method \w
_diffrn_radiation_source 'fine-focus sealed tube'
_diffrn_radiation_type MoK\a
_diffrn_radiation_wavelength 0.71073
_diffrn_reflns_av_R_equivalents 0.0510
_diffrn_reflns_av_sigmaI/netI 0.2211
_diffrn_reflns_limit_h_max 9
_diffrn_reflns_limit_h_min -8
_diffrn_reflns_limit_k_max 11
_diffrn_reflns_limit_k_min -12
_diffrn_reflns_limit_l_max 14
_diffrn_reflns_limit_l_min -11
_diffrn_reflns_number 5600
_diffrn_reflns_theta_full 28.00
_diffrn_reflns_theta_max 28.00
_diffrn_reflns_theta_min 3.26
_diffrn_standards_decay_% 0
_diffrn_standards_interval_count 0
_diffrn_standards_interval_time 0
_diffrn_standards_number 0
_exptl_absorpt_coefficient_mu 0.909
_exptl_absorpt_correction_T_max 0.973
_exptl_absorpt_correction_T_min 0.884
_exptl_absorpt_correction_type numerical
_exptl_absorpt_process_details 'CrysAlis RED (Oxford Diffraction, 2003)'
_exptl_crystal_colour 'light blue'
_exptl_crystal_density_diffrn 1.688
_exptl_crystal_density_meas 1.690(10)
_exptl_crystal_density_method 'flotation in a mixture of carbon tetrachloride and bromoform'
_exptl_crystal_description plate
_exptl_crystal_F_000 339
_exptl_crystal_size_max 0.20
_exptl_crystal_size_mid 0.10
_exptl_crystal_size_min 0.02
_refine_diff_density_max 0.339
_refine_diff_density_min -0.323
_refine_ls_extinction_method none
_refine_ls_goodness_of_fit_ref 0.812
_refine_ls_hydrogen_treatment constr
_refine_ls_matrix_type full
_refine_ls_number_parameters 205
_refine_ls_number_reflns 3102
_refine_ls_number_restraints 0
_refine_ls_restrained_S_all 0.812
_refine_ls_R_factor_all 0.1526
_refine_ls_R_factor_gt 0.0462
_refine_ls_shift/su_max 0.000
_refine_ls_shift/su_mean 0.000
_refine_ls_structure_factor_coef Fsqd
_refine_ls_weighting_details 'calc w = 1/[\s^2^(Fo^2^)+(0.0159P)^2^] where P = (Fo^2^+2Fc^2^)/3'
_refine_ls_weighting_scheme calc
_refine_ls_wR_factor_gt 0.0642
_refine_ls_wR_factor_ref 0.0781
_reflns_number_gt 1192
_reflns_number_total 3102
_reflns_threshold_expression I>2\s(I)
_cod_data_source_file hb6038.cif
_cod_data_source_block I
_cod_depositor_comments
;
The following automatic conversions were performed:
'_symmetry_cell_setting' value 'Triclinic' changed to 'triclinic'
according to '/home/saulius/struct/CIF-dictionaries/cif_core.dic'
dictionary named 'cif_core.dic' version 2.4.1 from 2010-06-29.

Automatic conversion script
Id: cif_fix_enum 1527 2010-12-29 10:47:43Z saulius 

The following automatic conversions were performed:

'_symmetry_cell_setting' value 'Triclinic' changed to 'triclinic'
according to /home/saulius/struct/CIF-dictionaries/cif_core.dic
dictionary named 'cif_core.dic' version 2.4.1 from 2010-06-29.

Automatic conversion script
Id: cif_fix_values 1715 2011-07-08 13:25:40Z adriana 
;
_cod_database_code 2203755
_cod_database_fobs_code 2203755

loop_
_symmetry_equiv_pos_as_xyz
'x, y, z'
'-x, -y, -z'

loop_
_atom_site_label
_atom_site_fract_x
_atom_site_fract_y
_atom_site_fract_z
_atom_site_U_iso_or_equiv
_atom_site_adp_type
_atom_site_calc_flag
_atom_site_refinement_flags
_atom_site_occupancy
_atom_site_type_symbol
Cu1 0.0000 0.0000 0.0000 0.0423(3) Uani d S 1 Cu
N1 -0.1024(4) 0.0832(3) 0.1437(2) 0.0360(10) Uani d . 1 N
N2 -0.2734(4) 0.0481(3) 0.2027(3) 0.0390(10) Uani d . 1 N
C3 -0.2518(5) 0.1579(4) 0.2860(3) 0.0370(10) Uani d . 1 C
N4 -0.0695(4) 0.2626(3) 0.2821(3) 0.0400(10) Uani d . 1 N
C5 0.0215(5) 0.2117(4) 0.1902(3) 0.0350(10) Uani d . 1 C
N6 0.0179(4) 0.3967(3) 0.3563(3) 0.0570(10) Uani d . 1 N
C7 0.2178(5) 0.2691(4) 0.1469(3) 0.0380(10) Uani d . 1 C
N8 0.2453(4) 0.1783(3) 0.0538(2) 0.0360(10) Uani d . 1 N
C9 0.4247(5) 0.2128(4) 0.0084(3) 0.0410(10) Uani d . 1 C
H9 0.4398 0.1438 -0.0601 0.049 Uiso calc R 1 H
C10 0.5811(5) 0.3353(4) 0.0521(4) 0.0490(10) Uani d . 1 C
H10 0.7024 0.3540 0.0180 0.059 Uiso calc R 1 H
C11 0.5503(5) 0.4249(4) 0.1447(4) 0.0500(10) Uani d . 1 C
H11 0.6524 0.5145 0.1806 0.060 Uiso calc R 1 H
C12 0.3660(5) 0.3924(4) 0.1945(3) 0.0470(10) Uani d . 1 C
H12 0.3492 0.4605 0.2631 0.057 Uiso calc R 1 H
C13 -0.4060(6) 0.1657(4) 0.3679(3) 0.0410(10) Uani d . 1 C
N14 -0.3536(5) 0.2743(3) 0.4589(3) 0.0640(10) Uani d . 1 N
C15 -0.4938(7) 0.2817(5) 0.5327(4) 0.087(2) Uani d . 1 C
H15 -0.4565 0.3628 0.6017 0.104 Uiso calc R 1 H
C16 -0.6859(7) 0.1868(5) 0.5217(4) 0.077(2) Uani d . 1 C
H16 -0.7760 0.2039 0.5776 0.092 Uiso calc R 1 H
C17 -0.7331(6) 0.0748(5) 0.4310(4) 0.0570(10) Uani d . 1 C
H17 -0.8594 0.0019 0.4184 0.069 Uiso calc R 1 H
C18 -0.5925(5) 0.0636(4) 0.3512(3) 0.0420(10) Uani d . 1 C
H18 -0.6266 -0.0178 0.2826 0.050 Uiso calc R 1 H
N20 -0.0574(5) 0.2724(5) -0.1798(4) 0.0610(10) Uani d . 1 N
H61 -0.0743 0.4030 0.4181 0.073 Uiso d . 1 H
H62 -0.0026 0.4610 0.2979 0.073 Uiso d . 1 H
O21 -0.0486(6) 0.3979(4) -0.1450(4) 0.128(2) Uani d . 1 O
O22 0.0354(6) 0.2619(4) -0.2639(3) 0.137(2) Uani d . 1 O
O23 -0.1483(4) 0.1648(3) -0.1218(3) 0.0650(10) Uani d . 1 O

loop_
_atom_site_aniso_label
_atom_site_aniso_U_11
_atom_site_aniso_U_22
_atom_site_aniso_U_33
_atom_site_aniso_U_12
_atom_site_aniso_U_13
_atom_site_aniso_U_23
Cu1 0.0363(5) 0.0375(5) 0.0420(5) 0.0018(4) 0.0114(4) -0.0104(4)
N1 0.033(2) 0.036(2) 0.033(2) 0.007(2) 0.011(2) -0.005(2)
N2 0.038(2) 0.033(2) 0.036(2) 0.003(2) 0.009(2) -0.014(2)
C3 0.038(2) 0.031(2) 0.037(2) 0.006(2) 0.007(2) 0.002(2)
N4 0.041(2) 0.031(2) 0.041(2) 0.004(2) 0.010(2) -0.008(2)
C5 0.034(2) 0.031(2) 0.033(2) 0.005(2) 0.004(2) -0.004(2)
N6 0.057(2) 0.038(2) 0.058(2) -0.001(2) 0.010(2) -0.023(2)
C7 0.034(2) 0.035(2) 0.037(2) 0.008(2) 0.002(2) -0.007(2)
N8 0.033(2) 0.030(2) 0.035(2) 0.002(2) 0.006(2) -0.006(2)
C9 0.036(2) 0.037(2) 0.046(3) 0.011(2) 0.009(2) -0.004(2)
C10 0.034(2) 0.043(3) 0.063(3) 0.004(2) 0.012(2) -0.001(2)
C11 0.045(3) 0.032(2) 0.060(3) 0.002(2) -0.001(2) -0.007(2)
C12 0.035(3) 0.038(2) 0.054(3) 0.001(2) 0.009(2) -0.014(2)
C13 0.046(3) 0.038(2) 0.036(2) 0.011(2) 0.015(2) -0.004(2)
N14 0.060(2) 0.060(2) 0.051(2) 0.002(2) 0.026(2) -0.025(2)
C15 0.085(4) 0.069(3) 0.073(3) -0.007(3) 0.041(3) -0.039(3)
C16 0.079(4) 0.075(3) 0.076(3) 0.031(3) 0.040(3) -0.017(3)
C17 0.048(3) 0.061(3) 0.058(3) 0.011(2) 0.018(2) 0.001(2)
C18 0.041(2) 0.048(3) 0.032(2) 0.011(2) 0.010(2) -0.004(2)
N20 0.053(3) 0.050(3) 0.067(3) 0.006(2) 0.018(2) -0.012(2)
O21 0.143(3) 0.058(2) 0.185(4) 0.023(2) 0.104(3) 0.001(2)
O22 0.143(3) 0.113(3) 0.119(3) -0.005(3) 0.089(3) -0.042(2)
O23 0.052(2) 0.050(2) 0.080(2) -0.002(2) 0.005(2) 0.006(2)

loop_
_atom_type_symbol
_atom_type_description
_atom_type_scat_dispersion_real
_atom_type_scat_dispersion_imag
_atom_type_scat_source
C C 0.0033 0.0016 'International Tables Vol C Tables 4.2.6.8 and 6.1.1.4'
H H 0 0 'International Tables Vol C Tables 4.2.6.8 and 6.1.1.4'
Cu Cu 0.3201 1.2651 'International Tables Vol C Tables 4.2.6.8 and 6.1.1.4'
N N 0.0061 0.0033 'International Tables Vol C Tables 4.2.6.8 and 6.1.1.4'
O O 0.0106 0.006 'International Tables Vol C Tables 4.2.6.8 and 6.1.1.4'

loop_
_geom_angle_atom_site_label_1
_geom_angle_atom_site_label_2
_geom_angle_atom_site_label_3
_geom_angle_site_symmetry_1
_geom_angle_site_symmetry_3
_geom_angle
_geom_angle_publ_flag
N1 Cu1 N1 . 2 180.0 yes
N1 Cu1 N8 . . 86.10(10) yes
N1 Cu1 N8 . 2 93.90(10) yes
N1 Cu1 N8 2 . 93.90(10) ?
N1 Cu1 N8 2 2 86.10(10) ?
N1 Cu1 O23 . . 87.00(10) yes
N1 Cu1 O23 . 2 93.10(10) yes
N1 Cu1 O23 2 . 93.10(10) ?
N1 Cu1 O23 2 2 87.00(10) ?
N8 Cu1 N8 . 2 180.0 yes
N8 Cu1 O23 . . 87.40(10) yes
N8 Cu1 O23 . 2 92.60(10) yes
N8 Cu1 O23 2 . 92.60(10) ?
N8 Cu1 O23 2 2 87.40(10) ?
O23 Cu1 O23 . 2 180.0 yes
C5 N1 N2 . . 114.3(3) ?
C5 N1 Cu1 . . 106.9(2) ?
N2 N1 Cu1 . . 138.6(2) ?
C3 N2 N1 . . 105.1(3) ?
N2 C3 N4 . . 108.1(3) ?
N2 C3 C13 . . 121.6(4) ?
N4 C3 C13 . . 130.4(3) ?
C5 N4 N6 . . 120.2(3) ?
C5 N4 C3 . . 110.7(3) ?
N6 N4 C3 . . 129.2(3) ?
N1 C5 N4 . . 101.9(3) ?
N1 C5 C7 . . 123.6(3) ?
N4 C5 C7 . . 134.4(3) ?
N4 N6 H62 . . 99 ?
N4 N6 H61 . . 104 ?
H62 N6 H61 . . 107 ?
N8 C7 C12 . . 117.8(3) ?
N8 C7 C5 . . 112.7(3) ?
C12 C7 C5 . . 129.4(3) ?
C7 N8 C9 . . 119.1(3) ?
C7 N8 Cu1 . . 110.1(2) ?
C9 N8 Cu1 . . 130.8(2) ?
C10 C9 N8 . . 126.2(3) ?
C10 C9 H9 . . 117 ?
N8 C9 H9 . . 117 ?
C11 C10 C9 . . 113.7(4) ?
C11 C10 H10 . . 123 ?
C9 C10 H10 . . 123 ?
C10 C11 C12 . . 121.6(4) ?
C10 C11 H11 . . 119 ?
C12 C11 H11 . . 119 ?
C7 C12 C11 . . 121.6(3) ?
C7 C12 H12 . . 119 ?
C11 C12 H12 . . 119 ?
N14 C13 C18 . . 120.6(4) ?
N14 C13 C3 . . 114.6(4) ?
C18 C13 C3 . . 124.7(3) ?
C13 N14 C15 . . 114.6(4) ?
N14 C15 C16 . . 128.8(4) ?
N14 C15 H15 . . 116 ?
C16 C15 H15 . . 116 ?
C17 C16 C15 . . 115.3(4) ?
C17 C16 H16 . . 122 ?
C15 C16 H16 . . 122 ?
C16 C17 C18 . . 117.8(4) ?
C16 C17 H17 . . 121 ?
C18 C17 H17 . . 121 ?
C13 C18 C17 . . 122.8(3) ?
C13 C18 H18 . . 119 ?
C17 C18 H18 . . 119 ?
O21 N20 O22 . . 110.1(5) ?
O21 N20 O23 . . 121.9(4) ?
O22 N20 O23 . . 127.8(4) ?

loop_
_geom_bond_atom_site_label_1
_geom_bond_atom_site_label_2
_geom_bond_site_symmetry_2
_geom_bond_distance
_geom_bond_publ_flag
Cu1 N1 . 1.899(3) yes
Cu1 N1 2 1.899(3) ?
Cu1 N8 . 1.983(3) yes
Cu1 N8 2 1.983(3) ?
Cu1 O23 . 2.541(3) yes
Cu1 O23 2 2.541(3) ?
N1 C5 . 1.256(4) ?
N1 N2 . 1.377(3) ?
N2 C3 . 1.211(4) ?
C3 N4 . 1.373(4) ?
C3 C13 . 1.452(4) ?
N4 C5 . 1.313(4) ?
N4 N6 . 1.318(3) ?
C5 C7 . 1.462(5) ?
N6 H62 . 0.96 ?
N6 H61 . 0.97 ?
C7 N8 . 1.267(3) ?
C7 C12 . 1.303(4) ?
N8 C9 . 1.350(4) ?
C9 C10 . 1.322(4) ?
C9 H9 . 0.93 ?
C10 C11 . 1.266(4) ?
C10 H10 . 0.93 ?
C11 C12 . 1.402(4) ?
C11 H11 . 0.93 ?
C12 H12 . 0.93 ?
C13 N14 . 1.236(4) ?
C13 C18 . 1.352(5) ?
N14 C15 . 1.317(4) ?
C15 C16 . 1.361(5) ?
C15 H15 . 0.93 ?
C16 C17 . 1.254(4) ?
C16 H16 . 0.93 ?
C17 C18 . 1.368(4) ?
C17 H17 . 0.93 ?
C18 H18 . 0.93 ?
N20 O21 . 1.151(4) ?
N20 O22 . 1.162(4) ?
N20 O23 . 1.307(4) ?

loop_
_geom_hbond_atom_site_label_D
_geom_hbond_atom_site_label_H
_geom_hbond_atom_site_label_A
_geom_hbond_site_symmetry_A
_geom_hbond_distance_DH
_geom_hbond_distance_HA
_geom_hbond_distance_DA
_geom_hbond_angle_DHA
_geom_hbond_publ_flag
N6 H61 N14 . 0.97 2.10 2.901(4) 139 yes
C9 H9 N2 2_555 0.93 2.13 2.923(4) 143 yes
N6 H62 O21 2_565 0.96 2.26 3.186(5) 161 yes
C10 H10 O21 1_655 0.93 2.57 3.454(6) 160 yes
C16 H16 O22 1_456 0.93 2.32 3.247(5) 173 yes
C18 H18 O23 2_455 0.93 2.21 3.043(4) 149 yes
C11 H11 O22 2_665 0.93 2.52 3.447(5) 172 yes
